data_7207218
loop_
_publ_author_name
'Ling, Yun'
'Zhai, Fu-Peng'
'Deng, Ming-Li'
'Wu, Dong'
'Chen, Zhen-Xia'
'Liu, Xiao-Feng'
'Zhou, Ya-Ming'
'Weng, Lin-Hong'

_publ_section_title
;
 Solvothermal in situ synthesis of cyanide-containing ternary silver(I)
 coordination polymers and their phosphorescent properties
;
_journal_issue 4
_journal_name_full CrystEngComm
_journal_page_first 1425
_journal_paper_doi 10.1039/c1ce06246h
_journal_volume 14
_journal_year 2012
_chemical_formula_sum 'C18 H28 Ag4 N8'
_chemical_formula_weight 787.96
_chemical_name_systematic
;
?
;
_space_group_IT_number 14
_symmetry_cell_setting monoclinic
_symmetry_space_group_name_Hall '-P 2ybc'
_symmetry_space_group_name_H-M 'P 1 21/c 1'
_atom_sites_solution_hydrogens geom
_atom_sites_solution_primary direct
_atom_sites_solution_secondary difmap
_audit_creation_method SHELXL-97
_cell_angle_alpha 90.00
_cell_angle_beta 91.718(6)
_cell_angle_gamma 90.00
_cell_formula_units_Z 4
_cell_length_a 9.134(4)
_cell_length_b 18.973(7)
_cell_length_c 15.354(6)
_cell_measurement_reflns_used 4349
_cell_measurement_temperature 293(2)
_cell_measurement_theta_max 26.26
_cell_measurement_theta_min 2.46
_cell_volume 2659.6(18)
_computing_cell_refinement 'Bruker SMART'
_computing_data_collection 'Bruker SMART'
_computing_data_reduction 'Bruker SAINT'
_computing_molecular_graphics 'Bruker SHELXTL'
_computing_publication_material 'Bruker SHELXTL'
_computing_structure_refinement 'SHELXL-97 (Sheldrick, 1997)'
_computing_structure_solution 'SHELXS-97 (Sheldrick, 1990)'
_diffrn_ambient_temperature 293(2)
_diffrn_measured_fraction_theta_full 0.988
_diffrn_measured_fraction_theta_max 0.988
_diffrn_measurement_device_type 'CCD area detector'
_diffrn_measurement_method 'phi and omega scans'
_diffrn_radiation_monochromator graphite
_diffrn_radiation_source 'fine-focus sealed tube'
_diffrn_radiation_type MoK\a
_diffrn_radiation_wavelength 0.71073
_diffrn_reflns_av_R_equivalents 0.0542
_diffrn_reflns_av_sigmaI/netI 0.0617
_diffrn_reflns_limit_h_max 10
_diffrn_reflns_limit_h_min -9
_diffrn_reflns_limit_k_max 22
_diffrn_reflns_limit_k_min -22
_diffrn_reflns_limit_l_max 16
_diffrn_reflns_limit_l_min -18
_diffrn_reflns_number 15251
_diffrn_reflns_theta_full 25.20
_diffrn_reflns_theta_max 25.20
_diffrn_reflns_theta_min 1.71
_exptl_absorpt_coefficient_mu 2.921
_exptl_absorpt_correction_T_max 0.6684
_exptl_absorpt_correction_T_min 0.6068
_exptl_absorpt_correction_type multi-scan
_exptl_absorpt_process_details SADABS
_exptl_crystal_colour 'light yellow'
_exptl_crystal_density_diffrn 1.968
_exptl_crystal_density_method 'not measured'
_exptl_crystal_description block
_exptl_crystal_F_000 1520
_exptl_crystal_size_max 0.19
_exptl_crystal_size_mid 0.18
_exptl_crystal_size_min 0.15
_refine_diff_density_max 1.075
_refine_diff_density_min -0.620
_refine_diff_density_rms 0.179
_refine_ls_extinction_method none
_refine_ls_goodness_of_fit_ref 1.024
_refine_ls_hydrogen_treatment constr
_refine_ls_matrix_type full
_refine_ls_number_parameters 272
_refine_ls_number_reflns 4724
_refine_ls_number_restraints 60
_refine_ls_restrained_S_all 1.026
_refine_ls_R_factor_all 0.1117
_refine_ls_R_factor_gt 0.0586
_refine_ls_shift/su_max 0.000
_refine_ls_shift/su_mean 0.000
_refine_ls_structure_factor_coef Fsqd
_refine_ls_weighting_details 'calc w=1/[\s^2^(Fo^2^)+(0.0825P)^2^+20.0322P] where P=(Fo^2^+2Fc^2^)/3'
_refine_ls_weighting_scheme calc
_refine_ls_wR_factor_gt 0.1508
_refine_ls_wR_factor_ref 0.2015
_reflns_number_gt 2694
_reflns_number_total 4724
_reflns_threshold_expression >2sigma(I)
_cod_data_source_file c1ce06246h.txt
_cod_data_source_block 3
_cod_depositor_comments
;
The following automatic conversions were performed:

'_symmetry_cell_setting' value 'Monoclinic' changed to 'monoclinic'
according to /home/saulius/struct/CIF-dictionaries/cif_core.dic
dictionary named 'cif_core.dic' version 2.4.1 from 2010-06-29.

Automatic conversion script
Id: cif_fix_values 1715 2011-07-08 13:25:40Z adriana 
;
_cod_original_sg_symbol_H-M P21/c
_cod_database_code 7207218

loop_
_symmetry_equiv_pos_as_xyz
'x, y, z'
'-x, y+1/2, -z+1/2'
'-x, -y, -z'
'x, -y-1/2, z-1/2'

loop_
_atom_site_label
_atom_site_type_symbol
_atom_site_fract_x
_atom_site_fract_y
_atom_site_fract_z
_atom_site_U_iso_or_equiv
_atom_site_adp_type
_atom_site_occupancy
_atom_site_symmetry_multiplicity
_atom_site_calc_flag
_atom_site_refinement_flags
_atom_site_disorder_assembly
_atom_site_disorder_group
Ag1 Ag 1.03700(13) -0.14917(5) 0.28994(7) 0.0803(4) Uani 1 1 d . . 1
Ag2 Ag 0.64847(12) 0.00994(5) 0.55758(6) 0.0696(3) Uani 1 1 d . . 1
Ag3 Ag 0.76123(13) 0.14222(5) 0.40759(6) 0.0720(4) Uani 1 1 d . . 1
Ag4 Ag 0.54122(14) 0.30334(5) 0.74277(7) 0.0814(4) Uani 1 1 d . . 1
C1 C 0.774(2) -0.2586(9) 0.5225(12) 0.122(6) Uani 1 1 d DU . 1
H1A H 0.8718 -0.2771 0.5285 0.183 Uiso 1 1 d R . 1
H1B H 0.7102 -0.2941 0.4982 0.183 Uiso 1 1 d R . 1
H1C H 0.7407 -0.2448 0.5787 0.183 Uiso 1 1 d R . 1
C2 C 0.771(2) -0.1918(10) 0.4630(15) 0.150(8) Uani 1 1 d DU . 1
H2A H 0.7896 -0.2056 0.4035 0.179 Uiso 1 1 calc R . 1
H2B H 0.6750 -0.1703 0.4639 0.179 Uiso 1 1 calc R . 1
C3 C 0.880(2) -0.1410(8) 0.4919(12) 0.110(6) Uani 1 1 d D . 1
H3A H 0.9773 -0.1614 0.4883 0.133 Uiso 1 1 calc R . 1
H3B H 0.8648 -0.1284 0.5522 0.133 Uiso 1 1 calc R . 1
C4 C 0.8687(18) -0.0743(7) 0.4337(9) 0.083(4) Uani 1 1 d . . 1
C5 C 0.9224(16) 0.0010(7) 0.3382(9) 0.079(4) Uani 1 1 d . . 1
C6 C 0.966(2) 0.0320(9) 0.2514(15) 0.142(9) Uani 1 1 d D . 1
H6A H 0.9448 -0.0016 0.2051 0.170 Uiso 1 1 calc R . 1
H6B H 0.9096 0.0743 0.2393 0.170 Uiso 1 1 calc R . 1
C7 C 1.119(2) 0.0487(14) 0.2530(14) 0.161(9) Uani 1 1 d DU . 1
H7A H 1.1777 0.0068 0.2642 0.193 Uiso 1 1 calc R . 1
H7B H 1.1423 0.0832 0.2981 0.193 Uiso 1 1 calc R . 1
C8 C 1.150(3) 0.0788(13) 0.1631(14) 0.156(8) Uani 1 1 d DU . 1
H8A H 1.0857 0.0624 0.1168 0.234 Uiso 1 1 d R . 1
H8B H 1.2472 0.0617 0.1543 0.234 Uiso 1 1 d R . 1
H8C H 1.1503 0.1294 0.1636 0.234 Uiso 1 1 d R . 1
C9 C 0.382(3) 0.0660(15) 0.8452(16) 0.186(10) Uani 1 1 d DU . 1
H9A H 0.4190 0.0200 0.8317 0.279 Uiso 1 1 d R . 1
H9B H 0.2829 0.0622 0.8634 0.279 Uiso 1 1 d R . 1
H9C H 0.4416 0.0865 0.8913 0.279 Uiso 1 1 d R . 1
C10 C 0.396(2) 0.1088(16) 0.7612(18) 0.190(11) Uani 1 1 d DU . 1
H10A H 0.3496 0.0843 0.7125 0.228 Uiso 1 1 calc R . 1
H10B H 0.3501 0.1546 0.7671 0.228 Uiso 1 1 calc R . 1
C11 C 0.550(2) 0.1170(9) 0.7473(14) 0.149(9) Uani 1 1 d D . 1
H11A H 0.5964 0.0711 0.7469 0.178 Uiso 1 1 calc R . 1
H11B H 0.5942 0.1442 0.7947 0.178 Uiso 1 1 calc R . 1
C12 C 0.5760(18) 0.1548(7) 0.6601(9) 0.082(4) Uani 1 1 d . . 1
C13 C 0.6393(16) 0.2326(6) 0.5728(9) 0.074(4) Uani 1 1 d . . 1
C14 C 0.649(2) 0.3066(9) 0.5239(12) 0.125(7) Uani 1 1 d D . 1
H14A H 0.6413 0.2998 0.4613 0.149 Uiso 1 1 calc R . 1
H14B H 0.5703 0.3373 0.5412 0.149 Uiso 1 1 calc R . 1
C15 C 0.789(2) 0.3378(11) 0.5477(14) 0.148(8) Uani 1 1 d DU . 1
H15A H 0.8685 0.3073 0.5303 0.178 Uiso 1 1 calc R . 1
H15B H 0.7975 0.3448 0.6103 0.178 Uiso 1 1 calc R . 1
C16 C 0.798(3) 0.4098(11) 0.4998(15) 0.164(9) Uani 1 1 d DU . 1
H16A H 0.7450 0.4086 0.4449 0.246 Uiso 1 1 d R . 1
H16B H 0.9001 0.4175 0.4901 0.246 Uiso 1 1 d R . 1
H16C H 0.7611 0.4473 0.5349 0.246 Uiso 1 1 d R . 1
C17 C 0.5159(14) -0.1156(7) 0.6760(8) 0.070(3) Uani 1 1 d . . 1
C18 C 0.8896(15) 0.2712(7) 0.2851(9) 0.074(4) Uani 1 1 d . . 1
N1 N 0.9443(12) -0.0679(6) 0.3600(7) 0.077(3) Uani 1 1 d . . 1
N2 N 0.8024(13) -0.0167(5) 0.4550(7) 0.076(3) Uani 1 1 d . . 1
N3 N 0.8393(12) 0.0314(5) 0.3945(7) 0.070(3) Uani 1 1 d . . 1
N4 N 0.6275(12) 0.1209(5) 0.5924(6) 0.067(3) Uani 1 1 d . . 1
N5 N 0.6680(12) 0.1735(5) 0.5348(7) 0.067(3) Uani 1 1 d . . 1
N6 N 0.5827(13) 0.2247(5) 0.6522(7) 0.074(3) Uani 1 1 d . . 1
N7 N 0.5512(12) -0.0714(5) 0.6306(8) 0.075(3) Uani 1 1 d . A 1
N8 N 0.8466(13) 0.2263(6) 0.3275(8) 0.083(3) Uani 1 1 d . . 1

loop_
_atom_site_aniso_label
_atom_site_aniso_U_11
_atom_site_aniso_U_22
_atom_site_aniso_U_33
_atom_site_aniso_U_23
_atom_site_aniso_U_13
_atom_site_aniso_U_12
Ag1 0.0944(8) 0.0639(6) 0.0836(7) -0.0216(5) 0.0187(6) 0.0171(5)
Ag2 0.0961(8) 0.0450(5) 0.0691(6) 0.0050(4) 0.0263(5) -0.0015(5)
Ag3 0.1031(8) 0.0452(5) 0.0692(6) 0.0042(4) 0.0295(6) -0.0011(5)
Ag4 0.1062(9) 0.0622(6) 0.0767(7) -0.0198(5) 0.0174(6) 0.0159(6)
C1 0.119(12) 0.106(11) 0.144(13) 0.000(9) 0.041(11) -0.003(10)
C2 0.150(15) 0.134(13) 0.165(15) 0.019(11) 0.018(13) -0.029(12)
C3 0.140(16) 0.085(11) 0.106(13) -0.007(9) -0.003(12) -0.003(11)
C4 0.120(12) 0.058(8) 0.071(8) -0.001(6) 0.022(8) 0.004(8)
C5 0.089(10) 0.060(8) 0.092(10) -0.006(7) 0.034(8) -0.012(7)
C6 0.159(19) 0.059(9) 0.21(2) 0.003(11) 0.099(18) 0.020(11)
C7 0.144(15) 0.172(16) 0.168(14) 0.050(13) 0.009(13) -0.008(13)
C8 0.164(16) 0.153(15) 0.153(13) 0.031(12) 0.028(13) -0.021(13)
C9 0.185(17) 0.205(18) 0.171(15) 0.026(13) 0.044(14) -0.076(15)
C10 0.186(18) 0.182(18) 0.204(16) 0.048(14) 0.025(15) -0.019(15)
C11 0.20(2) 0.075(11) 0.18(2) -0.036(12) 0.111(18) 0.007(13)
C12 0.105(11) 0.065(8) 0.078(9) 0.001(7) 0.028(8) 0.001(8)
C13 0.100(10) 0.048(7) 0.074(8) -0.007(6) 0.018(7) -0.015(7)
C14 0.17(2) 0.092(12) 0.113(13) -0.043(10) 0.048(13) -0.036(12)
C15 0.171(16) 0.148(13) 0.124(13) 0.013(11) -0.014(12) -0.027(13)
C16 0.210(17) 0.128(13) 0.154(15) 0.014(11) 0.002(14) -0.024(13)
C17 0.068(9) 0.072(8) 0.071(8) 0.000(7) 0.006(7) -0.017(7)
C18 0.072(9) 0.077(9) 0.076(8) 0.012(7) 0.028(7) 0.000(7)
N1 0.082(8) 0.075(7) 0.074(7) -0.032(6) 0.011(6) 0.017(6)
N2 0.104(8) 0.050(6) 0.077(7) -0.001(5) 0.038(6) 0.022(6)
N3 0.087(7) 0.041(5) 0.084(7) 0.005(5) 0.040(6) 0.014(5)
N4 0.098(8) 0.055(6) 0.051(5) 0.008(4) 0.032(5) 0.020(5)
N5 0.088(8) 0.040(5) 0.076(6) 0.004(5) 0.025(6) 0.004(5)
N6 0.101(9) 0.054(6) 0.067(7) -0.011(5) 0.003(6) 0.001(6)
N7 0.076(7) 0.058(6) 0.091(8) 0.022(6) 0.002(6) -0.018(5)
N8 0.095(9) 0.073(7) 0.082(7) 0.013(6) 0.021(7) -0.017(6)

loop_
_atom_type_symbol
_atom_type_description
_atom_type_scat_dispersion_real
_atom_type_scat_dispersion_imag
_atom_type_scat_source
C C 0.0033 0.0016 'International Tables Vol C Tables 4.2.6.8 and 6.1.1.4'
H H 0.0000 0.0000 'International Tables Vol C Tables 4.2.6.8 and 6.1.1.4'
Ag Ag -0.8971 1.1015 'International Tables Vol C Tables 4.2.6.8 and 6.1.1.4'
N N 0.0061 0.0033 'International Tables Vol C Tables 4.2.6.8 and 6.1.1.4'

loop_
_geom_angle_atom_site_label_1
_geom_angle_atom_site_label_2
_geom_angle_atom_site_label_3
_geom_angle
_geom_angle_site_symmetry_1
_geom_angle_site_symmetry_3
C18 Ag1 N1 174.8(5) 2_745 .
N7 Ag2 N4 122.1(4) . .
N7 Ag2 N2 119.9(4) . .
N4 Ag2 N2 117.4(4) . .
N7 Ag2 Ag2 81.1(3) . 3_656
N4 Ag2 Ag2 99.7(3) . 3_656
N2 Ag2 Ag2 97.2(3) . 3_656
N8 Ag3 N3 121.3(4) . .
N8 Ag3 N5 116.9(4) . .
N3 Ag3 N5 117.4(4) . .
N8 Ag3 Ag4 64.1(3) . 4_565
N3 Ag3 Ag4 114.1(3) . 4_565
N5 Ag3 Ag4 110.1(3) . 4_565
C17 Ag4 N6 174.4(5) 2_656 .
C17 Ag4 Ag3 57.9(4) 2_656 4_566
N6 Ag4 Ag3 127.5(3) . 4_566
C2 C1 H1A 110.6 . .
C2 C1 H1B 110.1 . .
H1A C1 H1B 109.5 . .
C2 C1 H1C 107.7 . .
H1A C1 H1C 109.5 . .
H1B C1 H1C 109.5 . .
C3 C2 C1 111.2(16) . .
C3 C2 H2A 109.4 . .
C1 C2 H2A 109.4 . .
C3 C2 H2B 109.4 . .
C1 C2 H2B 109.4 . .
H2A C2 H2B 108.0 . .
C2 C3 C4 109.5(14) . .
C2 C3 H3A 109.8 . .
C4 C3 H3A 109.8 . .
C2 C3 H3B 109.8 . .
C4 C3 H3B 109.8 . .
H3A C3 H3B 108.2 . .
N2 C4 N1 113.1(12) . .
N2 C4 C3 124.5(13) . .
N1 C4 C3 121.9(13) . .
N3 C5 N1 110.3(11) . .
N3 C5 C6 125.7(13) . .
N1 C5 C6 123.1(12) . .
C7 C6 C5 110.6(19) . .
C7 C6 H6A 109.5 . .
C5 C6 H6A 109.5 . .
C7 C6 H6B 109.5 . .
C5 C6 H6B 109.5 . .
H6A C6 H6B 108.1 . .
C6 C7 C8 105.7(17) . .
C6 C7 H7A 110.6 . .
C8 C7 H7A 110.6 . .
C6 C7 H7B 110.6 . .
C8 C7 H7B 110.6 . .
H7A C7 H7B 108.7 . .
C7 C8 H8A 115.2 . .
C7 C8 H8B 101.3 . .
H8A C8 H8B 109.5 . .
C7 C8 H8C 111.6 . .
H8A C8 H8C 109.5 . .
H8B C8 H8C 109.5 . .
C10 C9 H9A 105.2 . .
C10 C9 H9B 112.9 . .
H9A C9 H9B 109.5 . .
C10 C9 H9C 110.2 . .
H9A C9 H9C 109.5 . .
H9B C9 H9C 109.5 . .
C11 C10 C9 107(2) . .
C11 C10 H10A 110.4 . .
C9 C10 H10A 110.4 . .
C11 C10 H10B 110.4 . .
C9 C10 H10B 110.4 . .
H10A C10 H10B 108.6 . .
C10 C11 C12 111(2) . .
C10 C11 H11A 109.5 . .
C12 C11 H11A 109.5 . .
C10 C11 H11B 109.5 . .
C12 C11 H11B 109.5 . .
H11A C11 H11B 108.1 . .
N4 C12 N6 113.2(12) . .
N4 C12 C11 121.6(12) . .
N6 C12 C11 123.3(13) . .
N5 C13 N6 113.6(11) . .
N5 C13 C14 122.3(12) . .
N6 C13 C14 123.6(12) . .
C15 C14 C13 107.7(16) . .
C15 C14 H14A 110.2 . .
C13 C14 H14A 110.2 . .
C15 C14 H14B 110.2 . .
C13 C14 H14B 110.2 . .
H14A C14 H14B 108.5 . .
C14 C15 C16 107.3(17) . .
C14 C15 H15A 110.3 . .
C16 C15 H15A 110.3 . .
C14 C15 H15B 110.3 . .
C16 C15 H15B 110.3 . .
H15A C15 H15B 108.5 . .
C15 C16 H16A 111.4 . .
C15 C16 H16B 105.7 . .
H16A C16 H16B 109.5 . .
C15 C16 H16C 111.3 . .
H16A C16 H16C 109.5 . .
H16B C16 H16C 109.5 . .
N7 C17 Ag4 178.2(13) . 2_646
N8 C18 Ag1 179.3(14) . 2_755
C4 N1 C5 102.5(10) . .
C4 N1 Ag1 126.6(9) . .
C5 N1 Ag1 130.1(9) . .
C4 N2 N3 105.5(10) . .
C4 N2 Ag2 133.5(9) . .
N3 N2 Ag2 120.9(7) . .
C5 N3 N2 108.5(10) . .
C5 N3 Ag3 132.3(9) . .
N2 N3 Ag3 119.2(7) . .
C12 N4 N5 104.9(10) . .
C12 N4 Ag2 134.3(9) . .
N5 N4 Ag2 120.7(7) . .
C13 N5 N4 105.9(10) . .
C13 N5 Ag3 135.4(9) . .
N4 N5 Ag3 118.7(7) . .
C12 N6 C13 102.3(10) . .
C12 N6 Ag4 130.0(9) . .
C13 N6 Ag4 127.3(8) . .
C17 N7 Ag2 171.0(11) . .
C18 N8 Ag3 178.9(13) . .

loop_
_geom_bond_atom_site_label_1
_geom_bond_atom_site_label_2
_geom_bond_distance
_geom_bond_site_symmetry_2
Ag1 C18 2.026(13) 2_745
Ag1 N1 2.075(9) .
Ag2 N7 2.118(10) .
Ag2 N4 2.181(9) .
Ag2 N2 2.202(10) .
Ag2 Ag2 3.215(2) 3_656
Ag3 N8 2.174(11) .
Ag3 N3 2.231(9) .
Ag3 N5 2.235(10) .
Ag3 Ag4 3.3473(18) 4_565
Ag4 C17 2.057(14) 2_656
Ag4 N6 2.083(10) .
Ag4 Ag3 3.3473(18) 4_566
C1 C2 1.561(16) .
C1 H1A 0.9600 .
C1 H1B 0.9600 .
C1 H1C 0.9600 .
C2 C3 1.445(10) .
C2 H2A 0.9700 .
C2 H2B 0.9700 .
C3 C4 1.55(2) .
C3 H3A 0.9700 .
C3 H3B 0.9700 .
C4 N2 1.294(16) .
C4 N1 1.348(17) .
C5 N3 1.302(16) .
C5 N1 1.363(17) .
C5 C6 1.52(2) .
C6 C7 1.434(10) .
C6 H6A 0.9700 .
C6 H6B 0.9700 .
C7 C8 1.527(17) .
C7 H7A 0.9700 .
C7 H7B 0.9700 .
C8 H8A 0.9600 .
C8 H8B 0.9600 .
C8 H8C 0.9600 .
C9 C10 1.533(17) .
C9 H9A 0.9600 .
C9 H9B 0.9600 .
C9 H9C 0.9600 .
C10 C11 1.434(10) .
C10 H10A 0.9700 .
C10 H10B 0.9700 .
C11 C12 1.54(2) .
C11 H11A 0.9700 .
C11 H11B 0.9700 .
C12 N4 1.321(16) .
C12 N6 1.333(16) .
C13 N5 1.293(15) .
C13 N6 1.347(16) .
C13 C14 1.60(2) .
C14 C15 1.447(10) .
C14 H14A 0.9700 .
C14 H14B 0.9700 .
C15 C16 1.553(17) .
C15 H15A 0.9700 .
C15 H15B 0.9700 .
C16 H16A 0.9600 .
C16 H16B 0.9600 .
C16 H16C 0.9600 .
C17 N7 1.143(15) .
C17 Ag4 2.057(14) 2_646
C18 N8 1.148(16) .
C18 Ag1 2.026(13) 2_755
N2 N3 1.353(14) .
N4 N5 1.391(13) .
